data_7119873
loop_
_publ_author_name
'Li, Ruiji'
'Nakashima, Takuya'
'Kawai, Tsuyoshi'

_publ_section_title
;
 A self-contained photoacid generator for super acid based on photochromic
 terarylene.
;
_journal_issue 31
_journal_name_full 'Chemical communications (Cambridge, England)'
_journal_page_first 4339
_journal_page_last 4341
_journal_paper_doi 10.1039/c7cc01635b
_journal_volume 53
_journal_year 2017
_chemical_formula_moiety 'C26 H14 N2 S3'
_chemical_formula_sum 'C26 H14 N2 S3'
_chemical_formula_weight 450.59
_space_group_crystal_system monoclinic
_space_group_IT_number 14
_space_group_name_Hall '-P 2ybc'
_space_group_name_H-M_alt 'P 1 21/c 1'
_symmetry_space_group_name_Hall '-P 2ybc'
_symmetry_space_group_name_H-M 'P 1 21/c 1'
_atom_sites_solution_hydrogens geom
_atom_sites_solution_primary direct
_atom_sites_solution_secondary difmap
_audit_update_record
;
2016-12-20 deposited with the CCDC.
2017-03-24 downloaded from the CCDC.
;
_cell_angle_alpha 90.0000
_cell_angle_beta 95.705(7)
_cell_angle_gamma 90.0000
_cell_formula_units_Z 4
_cell_length_a 14.2813(5)
_cell_length_b 3.82559(12)
_cell_length_c 35.5238(12)
_cell_measurement_reflns_used 15830
_cell_measurement_temperature 123
_cell_measurement_theta_max 27.50
_cell_measurement_theta_min 3.19
_cell_volume 1931.21(11)
_computing_cell_refinement 'RAPID AUTO'
_computing_data_collection 'RAPID AUTO (Rigaku, ????)'
_computing_data_reduction 'RAPID AUTO'
_computing_molecular_graphics 'CrystalStructure 4.2'
_computing_publication_material 'CrystalStructure 4.2 (Rigaku, 2015)'
_computing_structure_refinement 'SHELXL Version 2014/7 (Sheldrick, 2008)'
_computing_structure_solution 'SHELXT Version 2014/5 (Sheldrick, 2014)'
_diffrn_ambient_temperature 123
_diffrn_detector_area_resol_mean 10.000
_diffrn_measured_fraction_theta_full 0.997
_diffrn_measured_fraction_theta_max 0.998
_diffrn_measurement_device_type 'Rigaku R-AXIS RAPID'
_diffrn_measurement_method \w
_diffrn_radiation_type 'Mo K\a'
_diffrn_radiation_wavelength 0.71075
_diffrn_reflns_av_R_equivalents 0.1377
_diffrn_reflns_Laue_measured_fraction_full 0.997
_diffrn_reflns_Laue_measured_fraction_max 0.998
_diffrn_reflns_limit_h_max 18
_diffrn_reflns_limit_h_min -18
_diffrn_reflns_limit_k_max 4
_diffrn_reflns_limit_k_min -4
_diffrn_reflns_limit_l_max 46
_diffrn_reflns_limit_l_min -46
_diffrn_reflns_number 29730
_diffrn_reflns_point_group_measured_fraction_full 0.997
_diffrn_reflns_point_group_measured_fraction_max 0.998
_diffrn_reflns_theta_full 25.242
_diffrn_reflns_theta_max 27.485
_diffrn_reflns_theta_min 3.195
_diffrn_standards_number 0
_exptl_absorpt_coefficient_mu 0.402
_exptl_absorpt_correction_T_max 0.996
_exptl_absorpt_correction_T_min 0.494
_exptl_absorpt_correction_type multi-scan
_exptl_absorpt_process_details 'ABSCOR (Rigaku, 1995)'
_exptl_crystal_colour colorless
_exptl_crystal_density_diffrn 1.550
_exptl_crystal_density_method 'not measured'
_exptl_crystal_description needle
_exptl_crystal_F_000 928.00
_exptl_crystal_size_max 0.250
_exptl_crystal_size_mid 0.010
_exptl_crystal_size_min 0.010
_refine_diff_density_max 0.40
_refine_diff_density_min -0.33
_refine_ls_extinction_method none
_refine_ls_goodness_of_fit_ref 1.021
_refine_ls_hydrogen_treatment constr
_refine_ls_number_parameters 280
_refine_ls_number_reflns 4376
_refine_ls_number_restraints 0
_refine_ls_R_factor_all 0.0978
_refine_ls_R_factor_gt 0.0576
_refine_ls_shift/su_max 0.001
_refine_ls_structure_factor_coef Fsqd
_refine_ls_weighting_details 'w = 1/[\s^2^(Fo^2^)+(0.0397P)^2^+1.6915P] where P=(Fo^2^+2Fc^2^)/3'
_refine_ls_weighting_scheme calc
_refine_ls_wR_factor_gt 0.1012
_refine_ls_wR_factor_ref 0.1135
_reflns_Friedel_coverage 0.000
_reflns_number_gt 3020
_reflns_number_total 4376
_reflns_threshold_expression F^2^>2.0\s(F^2^)
_cod_data_source_file c7cc01635b2.cif
_cod_data_source_block X-ray-BT-2
_cod_depositor_comments 'Adding full bibliography for 7119873--7119874.cif.'
_cod_database_code 7119873

loop_
_space_group_symop_id
_space_group_symop_operation_xyz
1 +X,+Y,+Z
2 -X,1/2+Y,1/2-Z
3 -X,-Y,-Z
4 +X,-1/2-Y,-1/2+Z

loop_
_atom_site_label
_atom_site_type_symbol
_atom_site_fract_x
_atom_site_fract_y
_atom_site_fract_z
_atom_site_U_iso_or_equiv
_atom_site_adp_type
_atom_site_occupancy
_atom_site_site_symmetry_order
_atom_site_calc_flag
_atom_site_refinement_flags_posn
_atom_site_refinement_flags_adp
S1 S 0.52681(5) 0.3788(2) 0.56266(2) 0.02222(19) Uani 1 1 d . .
S2 S 0.36002(5) 0.9129(2) 0.67943(2) 0.02103(19) Uani 1 1 d . .
S3 S 0.58979(5) 0.9510(2) 0.72757(2) 0.02099(19) Uani 1 1 d . .
N1 N 0.68594(17) 0.4312(7) 0.60482(6) 0.0213(6) Uani 1 1 d . .
N2 N 0.35471(17) 0.6475(6) 0.61166(6) 0.0195(6) Uani 1 1 d . .
C1 C 0.6498(2) 0.3331(8) 0.57138(8) 0.0207(7) Uani 1 1 d . .
C2 C 0.5253(2) 0.5403(8) 0.60806(8) 0.0207(7) Uani 1 1 d . .
C3 C 0.4482(2) 0.6545(8) 0.62662(8) 0.0193(6) Uani 1 1 d . .
C4 C 0.3010(2) 0.7715(8) 0.63610(8) 0.0211(7) Uani 1 1 d . .
C5 C 0.4653(2) 0.7877(8) 0.66338(8) 0.0196(6) Uani 1 1 d . .
C6 C 0.5573(2) 0.7984(8) 0.68184(8) 0.0191(6) Uani 1 1 d . .
C7 C 0.7068(2) 0.8435(8) 0.72345(8) 0.0205(7) Uani 1 1 d . .
C8 C 0.7815(2) 0.8872(8) 0.75134(8) 0.0245(7) Uani 1 1 d . .
H8 H 0.7719 0.9893 0.7750 0.029 Uiso 1 1 calc R U
C9 C 0.8697(2) 0.7792(8) 0.74383(8) 0.0254(7) Uani 1 1 d . .
H9 H 0.9212 0.8046 0.7627 0.030 Uiso 1 1 calc R U
C10 C 0.8845(2) 0.6325(9) 0.70885(8) 0.0249(7) Uani 1 1 d . .
H10 H 0.9459 0.5594 0.7043 0.030 Uiso 1 1 calc R U
C11 C 0.8110(2) 0.5928(8) 0.68100(8) 0.0222(7) Uani 1 1 d . .
H11 H 0.8217 0.4951 0.6572 0.027 Uiso 1 1 calc R U
C12 C 0.7207(2) 0.6971(8) 0.68795(8) 0.0208(7) Uani 1 1 d . .
C13 C 0.6330(2) 0.6770(8) 0.66375(8) 0.0198(7) Uani 1 1 d . .
C14 C 0.6161(2) 0.5500(8) 0.62602(8) 0.0200(6) Uani 1 1 d . .
C15 C 0.7064(2) 0.1952(8) 0.54225(8) 0.0205(7) Uani 1 1 d . .
C16 C 0.8036(2) 0.1895(8) 0.54992(8) 0.0254(7) Uani 1 1 d . .
H16 H 0.8319 0.2730 0.5735 0.030 Uiso 1 1 calc R U
C17 C 0.8595(2) 0.0629(9) 0.52331(9) 0.0280(7) Uani 1 1 d . .
H17 H 0.9260 0.0592 0.5287 0.034 Uiso 1 1 calc R U
C18 C 0.8183(2) -0.0582(8) 0.48887(8) 0.0265(7) Uani 1 1 d . .
H18 H 0.8568 -0.1462 0.4707 0.032 Uiso 1 1 calc R U
C19 C 0.7217(2) -0.0526(9) 0.48062(8) 0.0264(7) Uani 1 1 d . .
H19 H 0.6938 -0.1357 0.4569 0.032 Uiso 1 1 calc R U
C20 C 0.6657(2) 0.0761(8) 0.50739(8) 0.0242(7) Uani 1 1 d . .
H20 H 0.5993 0.0826 0.5018 0.029 Uiso 1 1 calc R U
C21 C 0.1979(2) 0.7889(8) 0.62920(8) 0.0216(7) Uani 1 1 d . .
C22 C 0.1536(2) 0.6552(8) 0.59558(8) 0.0231(7) Uani 1 1 d . .
H22 H 0.1901 0.5583 0.5772 0.028 Uiso 1 1 calc R U
C23 C 0.0564(2) 0.6634(9) 0.58894(9) 0.0281(7) Uani 1 1 d . .
H23 H 0.0264 0.5701 0.5661 0.034 Uiso 1 1 calc R U
C24 C 0.0027(2) 0.8061(9) 0.61530(9) 0.0281(8) Uani 1 1 d . .
H24 H -0.0640 0.8106 0.6105 0.034 Uiso 1 1 calc R U
C25 C 0.0459(2) 0.9424(9) 0.64863(9) 0.0266(7) Uani 1 1 d . .
H25 H 0.0090 1.0424 0.6667 0.032 Uiso 1 1 calc R U
C26 C 0.1430(2) 0.9335(8) 0.65573(8) 0.0247(7) Uani 1 1 d . .
H26 H 0.1725 1.0261 0.6787 0.030 Uiso 1 1 calc R U

loop_
_atom_site_aniso_label
_atom_site_aniso_U_11
_atom_site_aniso_U_22
_atom_site_aniso_U_33
_atom_site_aniso_U_23
_atom_site_aniso_U_13
_atom_site_aniso_U_12
S1 0.0255(4) 0.0232(4) 0.0180(4) -0.0021(3) 0.0019(3) 0.0005(4)
S2 0.0232(4) 0.0210(4) 0.0189(4) -0.0011(3) 0.0025(3) 0.0010(4)
S3 0.0229(4) 0.0218(4) 0.0183(4) -0.0024(3) 0.0021(3) 0.0000(3)
N1 0.0227(13) 0.0223(14) 0.0193(12) 0.0013(11) 0.0036(10) 0.0010(12)
N2 0.0229(13) 0.0165(13) 0.0189(12) 0.0014(11) 0.0013(10) 0.0001(11)
C1 0.0228(16) 0.0183(16) 0.0207(15) 0.0024(13) 0.0008(12) -0.0001(13)
C2 0.0290(16) 0.0162(16) 0.0170(14) 0.0011(13) 0.0022(12) 0.0025(13)
C3 0.0244(16) 0.0143(15) 0.0188(14) 0.0022(13) 0.0011(12) 0.0017(13)
C4 0.0284(17) 0.0181(16) 0.0163(14) 0.0011(13) 0.0004(12) -0.0023(13)
C5 0.0247(16) 0.0154(16) 0.0191(15) 0.0017(13) 0.0045(12) 0.0010(13)
C6 0.0252(16) 0.0149(15) 0.0173(14) 0.0012(12) 0.0019(12) 0.0012(13)
C7 0.0221(15) 0.0171(16) 0.0222(15) 0.0039(13) 0.0027(12) -0.0005(13)
C8 0.0284(17) 0.0227(17) 0.0222(15) -0.0007(14) 0.0010(13) -0.0022(15)
C9 0.0267(17) 0.0253(18) 0.0232(16) 0.0016(14) -0.0029(13) -0.0049(14)
C10 0.0219(16) 0.0269(18) 0.0260(16) 0.0023(15) 0.0025(13) 0.0023(14)
C11 0.0261(16) 0.0220(17) 0.0192(14) 0.0021(14) 0.0055(12) 0.0000(14)
C12 0.0256(16) 0.0177(16) 0.0193(15) 0.0037(13) 0.0038(12) 0.0008(13)
C13 0.0231(16) 0.0181(16) 0.0184(14) 0.0014(13) 0.0029(12) -0.0009(13)
C14 0.0251(16) 0.0176(16) 0.0178(14) 0.0011(13) 0.0039(12) 0.0010(13)
C15 0.0260(16) 0.0172(16) 0.0188(15) 0.0013(13) 0.0047(12) 0.0013(13)
C16 0.0311(18) 0.0238(18) 0.0208(16) -0.0026(14) 0.0005(13) 0.0027(14)
C17 0.0244(16) 0.0306(19) 0.0292(17) -0.0016(16) 0.0042(13) 0.0014(15)
C18 0.0338(18) 0.0227(17) 0.0242(16) -0.0009(14) 0.0092(13) 0.0038(15)
C19 0.0341(18) 0.0271(18) 0.0184(15) -0.0024(14) 0.0036(13) -0.0019(15)
C20 0.0243(16) 0.0258(18) 0.0226(15) -0.0012(14) 0.0024(12) -0.0019(15)
C21 0.0235(16) 0.0201(16) 0.0212(15) 0.0032(13) 0.0028(12) -0.0007(13)
C22 0.0286(17) 0.0200(17) 0.0204(15) -0.0022(13) 0.0020(13) 0.0023(14)
C23 0.0283(17) 0.0286(19) 0.0264(16) -0.0010(15) -0.0024(13) -0.0016(15)
C24 0.0214(16) 0.0287(19) 0.0337(18) 0.0052(15) 0.0003(14) -0.0007(15)
C25 0.0289(17) 0.0244(18) 0.0272(16) 0.0036(15) 0.0067(13) 0.0017(15)
C26 0.0285(17) 0.0225(17) 0.0227(15) 0.0006(14) 0.0004(13) 0.0015(15)

loop_
_atom_type_symbol
_atom_type_description
_atom_type_scat_dispersion_real
_atom_type_scat_dispersion_imag
_atom_type_scat_source
C C 0.0033 0.0016
;
International Tables for Crystallography
(Vol. C, Tables 4.2.6.8 and 6.1.1.4)
;
H H 0.0000 0.0000
;
International Tables for Crystallography
(Vol. C, Table 6.1.1.4)
;
N N 0.0061 0.0033
;
International Tables for Crystallography
(Vol. C, Tables 4.2.6.8 and 6.1.1.4)
;
S S 0.1246 0.1234
;
International Tables for Crystallography
(Vol. C, Tables 4.2.6.8 and 6.1.1.4)
;

loop_
_geom_angle_atom_site_label_1
_geom_angle_atom_site_label_2
_geom_angle_atom_site_label_3
_geom_angle
C2 S1 C1 88.62(14)
C5 S2 C4 89.05(14)
C7 S3 C6 90.62(14)
C1 N1 C14 110.4(2)
C4 N2 C3 110.2(2)
N1 C1 C15 123.2(3)
N1 C1 S1 115.5(2)
C15 C1 S1 121.3(2)
C14 C2 C3 121.0(3)
C14 C2 S1 109.9(2)
C3 C2 S1 129.1(2)
N2 C3 C5 115.9(3)
N2 C3 C2 125.6(3)
C5 C3 C2 118.5(3)
N2 C4 C21 123.5(3)
N2 C4 S2 115.5(2)
C21 C4 S2 121.0(2)
C3 C5 C6 120.8(3)
C3 C5 S2 109.4(2)
C6 C5 S2 129.8(2)
C13 C6 C5 120.5(3)
C13 C6 S3 113.3(2)
C5 C6 S3 126.3(2)
C8 C7 C12 121.1(3)
C8 C7 S3 125.9(2)
C12 C7 S3 113.0(2)
C9 C8 C7 118.5(3)
C9 C8 H8 120.7
C7 C8 H8 120.7
C8 C9 C10 121.0(3)
C8 C9 H9 119.5
C10 C9 H9 119.5
C11 C10 C9 120.7(3)
C11 C10 H10 119.7
C9 C10 H10 119.7
C10 C11 C12 119.6(3)
C10 C11 H11 120.2
C12 C11 H11 120.2
C11 C12 C7 119.1(3)
C11 C12 C13 129.8(3)
C7 C12 C13 111.1(3)
C6 C13 C14 118.8(3)
C6 C13 C12 112.0(3)
C14 C13 C12 129.2(3)
N1 C14 C2 115.6(3)
N1 C14 C13 124.1(3)
C2 C14 C13 120.4(3)
C16 C15 C20 119.4(3)
C16 C15 C1 118.4(3)
C20 C15 C1 122.2(3)
C17 C16 C15 120.3(3)
C17 C16 H16 119.8
C15 C16 H16 119.8
C18 C17 C16 119.9(3)
C18 C17 H17 120.1
C16 C17 H17 120.1
C19 C18 C17 120.7(3)
C19 C18 H18 119.7
C17 C18 H18 119.7
C18 C19 C20 119.3(3)
C18 C19 H19 120.3
C20 C19 H19 120.3
C15 C20 C19 120.4(3)
C15 C20 H20 119.8
C19 C20 H20 119.8
C22 C21 C26 119.2(3)
C22 C21 C4 119.2(3)
C26 C21 C4 121.6(3)
C23 C22 C21 119.9(3)
C23 C22 H22 120.0
C21 C22 H22 120.0
C24 C23 C22 120.6(3)
C24 C23 H23 119.7
C22 C23 H23 119.7
C23 C24 C25 119.9(3)
C23 C24 H24 120.0
C25 C24 H24 120.0
C24 C25 C26 120.1(3)
C24 C25 H25 120.0
C26 C25 H25 120.0
C25 C26 C21 120.3(3)
C25 C26 H26 119.8
C21 C26 H26 119.8

loop_
_geom_bond_atom_site_label_1
_geom_bond_atom_site_label_2
_geom_bond_distance
S1 C2 1.729(3)
S1 C1 1.761(3)
S2 C5 1.728(3)
S2 C4 1.765(3)
S3 C7 1.741(3)
S3 C6 1.745(3)
N1 C1 1.303(4)
N1 C14 1.385(4)
N2 C4 1.304(4)
N2 C3 1.387(4)
C1 C15 1.473(4)
C2 C14 1.388(4)
C2 C3 1.408(4)
C3 C5 1.401(4)
C4 C21 1.470(4)
C5 C6 1.410(4)
C6 C13 1.391(4)
C7 C8 1.393(4)
C7 C12 1.412(4)
C8 C9 1.376(4)
C8 H8 0.9500
C9 C10 1.399(4)
C9 H9 0.9500
C10 C11 1.378(4)
C10 H10 0.9500
C11 C12 1.394(4)
C11 H11 0.9500
C12 C13 1.449(4)
C13 C14 1.424(4)
C15 C16 1.388(4)
C15 C20 1.391(4)
C16 C17 1.384(4)
C16 H16 0.9500
C17 C18 1.384(4)
C17 H17 0.9500
C18 C19 1.382(4)
C18 H18 0.9500
C19 C20 1.392(4)
C19 H19 0.9500
C20 H20 0.9500
C21 C22 1.392(4)
C21 C26 1.398(4)
C22 C23 1.386(4)
C22 H22 0.9500
C23 C24 1.380(4)
C23 H23 0.9500
C24 C25 1.382(4)
C24 H24 0.9500
C25 C26 1.385(4)
C25 H25 0.9500
C26 H26 0.9500

loop_
_geom_torsion_atom_site_label_1
_geom_torsion_atom_site_label_2
_geom_torsion_atom_site_label_3
_geom_torsion_atom_site_label_4
_geom_torsion
C14 N1 C1 C15 179.8(3)
C14 N1 C1 S1 0.3(3)
C2 S1 C1 N1 -0.4(3)
C2 S1 C1 C15 -179.9(3)
C1 S1 C2 C14 0.4(2)
C1 S1 C2 C3 179.9(3)
C4 N2 C3 C5 0.0(4)
C4 N2 C3 C2 179.9(3)
C14 C2 C3 N2 -178.2(3)
S1 C2 C3 N2 2.3(5)
C14 C2 C3 C5 1.7(4)
S1 C2 C3 C5 -177.7(2)
C3 N2 C4 C21 -178.0(3)
C3 N2 C4 S2 0.7(3)
C5 S2 C4 N2 -1.0(3)
C5 S2 C4 C21 177.8(3)
N2 C3 C5 C6 178.2(3)
C2 C3 C5 C6 -1.7(4)
N2 C3 C5 S2 -0.7(3)
C2 C3 C5 S2 179.3(2)
C4 S2 C5 C3 0.9(2)
C4 S2 C5 C6 -177.9(3)
C3 C5 C6 C13 0.1(5)
S2 C5 C6 C13 178.8(2)
C3 C5 C6 S3 -179.2(2)
S2 C5 C6 S3 -0.5(4)
C7 S3 C6 C13 -1.3(2)
C7 S3 C6 C5 178.1(3)
C6 S3 C7 C8 -178.9(3)
C6 S3 C7 C12 0.4(2)
C12 C7 C8 C9 -1.0(5)
S3 C7 C8 C9 178.2(3)
C7 C8 C9 C10 0.8(5)
C8 C9 C10 C11 0.0(5)
C9 C10 C11 C12 -0.6(5)
C10 C11 C12 C7 0.4(5)
C10 C11 C12 C13 -178.9(3)
C8 C7 C12 C11 0.4(5)
S3 C7 C12 C11 -178.9(2)
C8 C7 C12 C13 179.8(3)
S3 C7 C12 C13 0.5(3)
C5 C6 C13 C14 1.5(4)
S3 C6 C13 C14 -179.1(2)
C5 C6 C13 C12 -177.6(3)
S3 C6 C13 C12 1.8(3)
C11 C12 C13 C6 177.8(3)
C7 C12 C13 C6 -1.5(4)
C11 C12 C13 C14 -1.2(5)
C7 C12 C13 C14 179.5(3)
C1 N1 C14 C2 0.1(4)
C1 N1 C14 C13 -179.7(3)
C3 C2 C14 N1 -179.9(3)
S1 C2 C14 N1 -0.4(3)
C3 C2 C14 C13 -0.1(5)
S1 C2 C14 C13 179.4(2)
C6 C13 C14 N1 178.3(3)
C12 C13 C14 N1 -2.8(5)
C6 C13 C14 C2 -1.5(4)
C12 C13 C14 C2 177.4(3)
N1 C1 C15 C16 -4.1(5)
S1 C1 C15 C16 175.4(2)
N1 C1 C15 C20 176.8(3)
S1 C1 C15 C20 -3.7(4)
C20 C15 C16 C17 -0.7(5)
C1 C15 C16 C17 -179.9(3)
C15 C16 C17 C18 0.1(5)
C16 C17 C18 C19 0.3(5)
C17 C18 C19 C20 -0.1(5)
C16 C15 C20 C19 1.0(5)
C1 C15 C20 C19 -179.9(3)
C18 C19 C20 C15 -0.5(5)
N2 C4 C21 C22 2.6(5)
S2 C4 C21 C22 -176.1(2)
N2 C4 C21 C26 -178.0(3)
S2 C4 C21 C26 3.3(4)
C26 C21 C22 C23 -0.7(5)
C4 C21 C22 C23 178.8(3)
C21 C22 C23 C24 0.5(5)
C22 C23 C24 C25 0.0(5)
C23 C24 C25 C26 -0.5(5)
C24 C25 C26 C21 0.4(5)
C22 C21 C26 C25 0.2(5)
C4 C21 C26 C25 -179.2(3)
